data_2232945
loop_
_publ_author_name
'Li, Xiaofei'
'Tong, Yan'
'Quah, Ching Kheng'

_publ_section_title
;
 Tetraethylammonium 2-[bis(4-hydroxyphenyl)methyl]benzoate
;
_journal_coeditor_code SU2325
_journal_issue 12
_journal_name_full 'Acta Crystallographica Section E'
_journal_page_first o3148
_journal_paper_doi 10.1107/S1600536811045016
_journal_volume 67
_journal_year 2011
_chemical_formula_iupac 'C8 H20 N +, C20 H15 O4 -'
_chemical_formula_moiety 'C8 H20 N +, C20 H15 O4 -'
_chemical_formula_sum 'C28 H35 N O4'
_chemical_formula_weight 449.57
_chemical_name_systematic
;
Tetraethylammonium 2-[bis(4-hydroxyphenyl)methyl]benzoate
;
_space_group_IT_number 2
_symmetry_cell_setting triclinic
_symmetry_space_group_name_Hall '-P 1'
_symmetry_space_group_name_H-M 'P -1'
_atom_sites_solution_hydrogens geom
_atom_sites_solution_primary direct
_atom_sites_solution_secondary difmap
_audit_creation_method SHELXL-97
_cell_angle_alpha 83.390(3)
_cell_angle_beta 78.711(3)
_cell_angle_gamma 63.463(3)
_cell_formula_units_Z 2
_cell_length_a 9.559(2)
_cell_length_b 10.406(2)
_cell_length_c 14.087(3)
_cell_measurement_reflns_used 5859
_cell_measurement_temperature 298(2)
_cell_measurement_theta_max 24.50
_cell_measurement_theta_min 1.47
_cell_volume 1228.8(4)
_computing_cell_refinement 'SAINT (Bruker, 2007)'
_computing_data_collection 'APEX2 (Bruker, 2007)'
_computing_data_reduction 'SAINT (Bruker, 2007)'
_computing_molecular_graphics 'SHELXTL (Sheldrick, 2008)'
_computing_publication_material 'publCIF (Westrip, 2010)'
_computing_structure_refinement 'SHELXL97 (Sheldrick, 2008)'
_computing_structure_solution 'SHELXS97 (Sheldrick, 2008)'
_diffrn_ambient_temperature 298(2)
_diffrn_measured_fraction_theta_full 0.948
_diffrn_measured_fraction_theta_max 0.948
_diffrn_measurement_device_type 'Bruker APEXII'
_diffrn_measurement_method '\w scans'
_diffrn_radiation_monochromator graphite
_diffrn_radiation_source 'fine-focus sealed tube'
_diffrn_radiation_type MoK\a
_diffrn_radiation_wavelength 0.71073
_diffrn_reflns_av_R_equivalents 0.0268
_diffrn_reflns_av_sigmaI/netI 0.0542
_diffrn_reflns_limit_h_max 11
_diffrn_reflns_limit_h_min -11
_diffrn_reflns_limit_k_max 11
_diffrn_reflns_limit_k_min -12
_diffrn_reflns_limit_l_max 16
_diffrn_reflns_limit_l_min -11
_diffrn_reflns_number 5826
_diffrn_reflns_theta_full 24.50
_diffrn_reflns_theta_max 24.50
_diffrn_reflns_theta_min 1.47
_diffrn_standards_decay_% 0
_diffrn_standards_interval_count 0
_diffrn_standards_interval_time 0
_diffrn_standards_number 0
_exptl_absorpt_coefficient_mu 0.080
_exptl_absorpt_correction_type none
_exptl_crystal_colour colourless
_exptl_crystal_density_diffrn 1.215
_exptl_crystal_density_method 'not measured'
_exptl_crystal_description block
_exptl_crystal_F_000 484
_exptl_crystal_size_max 0.28
_exptl_crystal_size_mid 0.16
_exptl_crystal_size_min 0.16
_refine_diff_density_max 0.216
_refine_diff_density_min -0.223
_refine_ls_extinction_method none
_refine_ls_goodness_of_fit_ref 1.040
_refine_ls_hydrogen_treatment constr
_refine_ls_matrix_type full
_refine_ls_number_parameters 298
_refine_ls_number_reflns 3869
_refine_ls_number_restraints 0
_refine_ls_restrained_S_all 1.040
_refine_ls_R_factor_all 0.0702
_refine_ls_R_factor_gt 0.0513
_refine_ls_shift/su_max 0.000
_refine_ls_shift/su_mean 0.000
_refine_ls_structure_factor_coef Fsqd
_refine_ls_weighting_details 'calc w=1/[\s^2^(Fo^2^)+(0.0673P)^2^+0.0071P] where P=(Fo^2^+2Fc^2^)/3'
_refine_ls_weighting_scheme calc
_refine_ls_wR_factor_gt 0.1221
_refine_ls_wR_factor_ref 0.1362
_reflns_number_gt 2847
_reflns_number_total 3869
_reflns_threshold_expression I>2sigma(I)
_cod_data_source_file su2325.cif
_cod_data_source_block I
_cod_original_cell_volume 1228.7(4)
_cod_database_code 2232945
_cod_database_fobs_code 2232945

loop_
_symmetry_equiv_pos_site_id
_symmetry_equiv_pos_as_xyz
1 x,y,z
2 -x,-y,-z

loop_
_atom_site_aniso_label
_atom_site_aniso_U_11
_atom_site_aniso_U_22
_atom_site_aniso_U_33
_atom_site_aniso_U_12
_atom_site_aniso_U_13
_atom_site_aniso_U_23
O1 0.0546(10) 0.0724(11) 0.0522(10) -0.0367(9) -0.0148(8) 0.0210(8)
O2 0.0531(9) 0.0440(9) 0.0541(10) -0.0103(7) -0.0238(8) 0.0070(7)
O3 0.0453(9) 0.0406(8) 0.0523(10) -0.0056(7) -0.0148(7) 0.0048(7)
O4 0.0418(9) 0.0579(10) 0.0421(9) -0.0154(7) -0.0106(7) -0.0033(7)
C1 0.0343(11) 0.0336(11) 0.0370(12) -0.0107(9) -0.0068(9) -0.0021(9)
C2 0.0330(11) 0.0359(11) 0.0377(12) -0.0066(9) -0.0075(9) -0.0005(9)
C3 0.0300(11) 0.0458(12) 0.0437(13) -0.0125(10) -0.0079(9) 0.0025(10)
C4 0.0356(12) 0.0465(13) 0.0405(13) -0.0115(10) -0.0101(10) 0.0043(10)
C5 0.0424(13) 0.0421(12) 0.0430(13) -0.0172(10) -0.0068(10) 0.0051(10)
C6 0.0406(13) 0.0623(15) 0.0574(15) -0.0287(12) -0.0167(11) 0.0135(12)
C7 0.0442(13) 0.0556(14) 0.0476(14) -0.0198(11) -0.0198(11) 0.0102(11)
C8 0.0330(11) 0.0371(11) 0.0350(12) -0.0119(9) -0.0070(9) -0.0006(9)
C9 0.0434(12) 0.0471(13) 0.0335(12) -0.0139(11) -0.0069(10) -0.0019(10)
C10 0.0363(12) 0.0415(12) 0.0440(14) -0.0089(10) -0.0050(10) -0.0041(10)
C11 0.0340(11) 0.0385(12) 0.0471(14) -0.0158(10) -0.0161(10) 0.0053(10)
C12 0.0487(13) 0.0422(12) 0.0342(12) -0.0216(10) -0.0112(10) -0.0002(9)
C13 0.0391(12) 0.0369(11) 0.0371(13) -0.0126(10) -0.0048(9) -0.0043(9)
C14 0.0408(12) 0.0356(11) 0.0351(12) -0.0147(9) -0.0124(9) 0.0074(9)
C15 0.0487(14) 0.0416(13) 0.0503(14) -0.0130(11) -0.0142(11) -0.0020(11)
C16 0.0728(18) 0.0464(14) 0.0590(16) -0.0242(14) -0.0330(14) 0.0044(12)
C17 0.0617(17) 0.0517(15) 0.092(2) -0.0315(14) -0.0395(15) 0.0111(14)
C18 0.0401(13) 0.0477(14) 0.0757(18) -0.0191(11) -0.0198(12) 0.0072(13)
C19 0.0393(12) 0.0364(11) 0.0390(12) -0.0153(10) -0.0130(9) 0.0102(9)
C20 0.0336(11) 0.0407(12) 0.0334(12) -0.0138(10) -0.0029(9) 0.0094(9)
N1 0.0383(10) 0.0495(11) 0.0395(11) -0.0231(9) -0.0074(8) 0.0076(8)
C21 0.0437(14) 0.091(2) 0.0435(14) -0.0243(13) -0.0033(11) 0.0037(13)
C22 0.094(2) 0.086(2) 0.074(2) 0.0121(19) -0.0028(18) -0.0091(18)
C23 0.0548(14) 0.0603(15) 0.0504(15) -0.0364(12) -0.0098(11) 0.0056(11)
C24 0.0784(19) 0.091(2) 0.0543(17) -0.0523(17) -0.0235(14) 0.0101(14)
C25 0.0663(16) 0.0576(15) 0.0610(16) -0.0412(13) -0.0272(13) 0.0199(12)
C26 0.085(2) 0.0493(15) 0.095(2) -0.0190(15) -0.0402(18) 0.0026(15)
C27 0.0532(14) 0.0561(14) 0.0375(13) -0.0234(12) -0.0059(11) 0.0061(11)
C28 0.088(2) 0.0799(19) 0.0538(16) -0.0460(17) -0.0268(15) 0.0088(14)

loop_
_atom_site_type_symbol
_atom_site_label
_atom_site_fract_x
_atom_site_fract_y
_atom_site_fract_z
_atom_site_U_iso_or_equiv
_atom_site_thermal_displace_type
_atom_site_calc_flag
_atom_site_refinement_flags
_atom_site_occupancy
O O1 0.42741(18) 0.45947(17) -0.14441(11) 0.0574(6) Uani d . 1.000
O O2 0.67184(17) -0.29161(15) 0.38711(11) 0.0530(5) Uani d . 1.000
O O3 -0.24103(17) 0.47994(15) 0.27934(11) 0.0505(5) Uani d . 1.000
O O4 -0.03207(17) 0.36798(16) 0.35336(11) 0.0489(5) Uani d . 1.000
C C1 0.2330(2) 0.1947(2) 0.19965(15) 0.0363(7) Uani d . 1.000
C C2 0.2886(2) 0.2563(2) 0.10391(15) 0.0385(7) Uani d . 1.000
C C3 0.1892(2) 0.3242(2) 0.03587(15) 0.0414(7) Uani d . 1.000
C C4 0.2324(2) 0.3936(2) -0.04585(16) 0.0432(7) Uani d . 1.000
C C5 0.3781(2) 0.3957(2) -0.06298(16) 0.0435(7) Uani d . 1.000
C C6 0.4786(3) 0.3305(3) 0.00415(17) 0.0511(8) Uani d . 1.000
C C7 0.4327(3) 0.2632(2) 0.08658(17) 0.0490(8) Uani d . 1.000
C C8 0.3606(2) 0.0671(2) 0.24511(14) 0.0361(7) Uani d . 1.000
C C9 0.4846(2) -0.0451(2) 0.19308(16) 0.0434(7) Uani d . 1.000
C C10 0.5900(2) -0.1630(2) 0.23912(16) 0.0436(7) Uani d . 1.000
C C11 0.5743(2) -0.1733(2) 0.33854(16) 0.0390(7) Uani d . 1.000
C C12 0.4550(2) -0.0610(2) 0.39170(16) 0.0404(7) Uani d . 1.000
C C13 0.3495(2) 0.0567(2) 0.34502(15) 0.0391(7) Uani d . 1.000
C C14 0.0965(2) 0.1597(2) 0.19114(14) 0.0377(7) Uani d . 1.000
C C15 0.1287(3) 0.0446(2) 0.13518(16) 0.0484(8) Uani d . 1.000
C C16 0.0113(3) 0.0096(3) 0.12106(18) 0.0572(9) Uani d . 1.000
C C17 -0.1424(3) 0.0908(3) 0.1623(2) 0.0630(10) Uani d . 1.000
C C18 -0.1783(3) 0.2060(3) 0.21589(19) 0.0537(9) Uani d . 1.000
C C19 -0.0616(2) 0.2432(2) 0.23203(15) 0.0387(7) Uani d . 1.000
C C20 -0.1123(2) 0.3721(2) 0.29301(15) 0.0381(7) Uani d . 1.000
N N1 0.17485(19) 0.65104(18) 0.35963(12) 0.0416(6) Uani d . 1.000
C C21 0.0102(3) 0.7361(3) 0.41381(18) 0.0624(9) Uani d . 1.000
C C22 -0.0585(4) 0.8960(3) 0.3953(2) 0.1051(12) Uani d . 1.000
C C23 0.2909(3) 0.7004(3) 0.38232(17) 0.0513(8) Uani d . 1.000
C C24 0.3070(3) 0.6899(3) 0.48754(18) 0.0679(11) Uani d . 1.000
C C25 0.2216(3) 0.4949(2) 0.39128(18) 0.0556(9) Uani d . 1.000
C C26 0.3855(3) 0.3920(3) 0.3464(2) 0.0769(11) Uani d . 1.000
C C27 0.1787(3) 0.6721(3) 0.25098(15) 0.0500(8) Uani d . 1.000
C C28 0.0662(3) 0.6351(3) 0.21141(19) 0.0690(11) Uani d . 1.000
H H1A 0.36870 0.47640 -0.18420 0.0860 Uiso c R 1.000
H H1B 0.18880 0.27200 0.24590 0.0440 Uiso c R 1.000
H H2A 0.70070 -0.36350 0.35600 0.0790 Uiso c R 1.000
H H3A 0.09070 0.32290 0.04550 0.0500 Uiso c R 1.000
H H4A 0.16250 0.43930 -0.08970 0.0520 Uiso c R 1.000
H H6A 0.57710 0.33180 -0.00590 0.0610 Uiso c R 1.000
H H7A 0.50100 0.22120 0.13170 0.0590 Uiso c R 1.000
H H9A 0.49710 -0.04080 0.12580 0.0520 Uiso c R 1.000
H H10A 0.67250 -0.23640 0.20250 0.0520 Uiso c R 1.000
H H12A 0.44540 -0.06420 0.45880 0.0480 Uiso c R 1.000
H H13A 0.26870 0.13090 0.38190 0.0470 Uiso c R 1.000
H H15A 0.23260 -0.01030 0.10650 0.0580 Uiso c R 1.000
H H16A 0.03620 -0.06830 0.08390 0.0690 Uiso c R 1.000
H H17A -0.22220 0.06740 0.15370 0.0760 Uiso c R 1.000
H H18A -0.28330 0.26130 0.24240 0.0650 Uiso c R 1.000
H H21A -0.06030 0.70140 0.39680 0.0750 Uiso c R 1.000
H H21B 0.01250 0.71680 0.48260 0.0750 Uiso c R 1.000
H H22A -0.16320 0.94040 0.43190 0.1570 Uiso c R 1.000
H H22B -0.06350 0.91700 0.32750 0.1570 Uiso c R 1.000
H H22C 0.00740 0.93270 0.41450 0.1570 Uiso c R 1.000
H H23A 0.39440 0.64380 0.34570 0.0620 Uiso c R 1.000
H H23B 0.25880 0.79970 0.35990 0.0620 Uiso c R 1.000
H H24A 0.38220 0.72430 0.49470 0.1020 Uiso c R 1.000
H H24B 0.34310 0.59150 0.51020 0.1020 Uiso c R 1.000
H H24C 0.20600 0.74720 0.52470 0.1020 Uiso c R 1.000
H H25A 0.21470 0.48670 0.46120 0.0670 Uiso c R 1.000
H H25B 0.14560 0.46620 0.37510 0.0670 Uiso c R 1.000
H H26A 0.40620 0.29600 0.37030 0.1150 Uiso c R 1.000
H H26B 0.46210 0.41780 0.36320 0.1150 Uiso c R 1.000
H H26C 0.39280 0.39660 0.27730 0.1150 Uiso c R 1.000
H H27A 0.15510 0.77180 0.23370 0.0600 Uiso c R 1.000
H H27B 0.28560 0.61380 0.21930 0.0600 Uiso c R 1.000
H H28A 0.07730 0.65210 0.14250 0.1040 Uiso c R 1.000
H H28B -0.04060 0.69410 0.24050 0.1040 Uiso c R 1.000
H H28C 0.09030 0.53570 0.22600 0.1040 Uiso c R 1.000

loop_
_atom_type_symbol
_atom_type_description
_atom_type_scat_dispersion_real
_atom_type_scat_dispersion_imag
_atom_type_scat_source
C C 0.0033 0.0016 'International Tables Vol C Tables 4.2.6.8 and 6.1.1.4'
H H 0.0000 0.0000 'International Tables Vol C Tables 4.2.6.8 and 6.1.1.4'
N N 0.0061 0.0033 'International Tables Vol C Tables 4.2.6.8 and 6.1.1.4'
O O 0.0106 0.0060 'International Tables Vol C Tables 4.2.6.8 and 6.1.1.4'

loop_
_geom_angle_atom_site_label_1
_geom_angle_atom_site_label_2
_geom_angle_atom_site_label_3
_geom_angle
_geom_angle_publ_flag
C5 O1 H1A 109.00 no
C11 O2 H2A 109.00 no
C23 N1 C27 105.99(19) no
C25 N1 C27 111.37(18) no
C21 N1 C27 111.27(19) no
C21 N1 C23 111.18(19) no
C21 N1 C25 106.47(19) no
C23 N1 C25 110.64(19) no
C2 C1 C14 111.18(17) no
C8 C1 C14 110.30(16) no
C2 C1 C8 116.36(17) no
C1 C2 C3 121.49(19) no
C1 C2 C7 121.35(19) no
C3 C2 C7 116.66(19) no
C2 C3 C4 121.8(2) no
C3 C4 C5 120.6(2) no
C4 C5 C6 118.9(2) no
O1 C5 C6 118.7(2) no
O1 C5 C4 122.4(2) no
C5 C6 C7 120.0(3) no
C2 C7 C6 122.1(2) no
C1 C8 C13 118.85(17) no
C9 C8 C13 116.94(18) no
C1 C8 C9 124.13(18) no
C8 C9 C10 121.4(2) no
C9 C10 C11 120.82(19) no
O2 C11 C10 122.58(18) no
C10 C11 C12 118.84(19) no
O2 C11 C12 118.58(19) no
C11 C12 C13 120.0(2) no
C8 C13 C12 122.01(19) no
C15 C14 C19 118.1(2) no
C1 C14 C19 123.21(17) no
C1 C14 C15 118.6(2) no
C14 C15 C16 122.0(2) no
C15 C16 C17 119.4(2) no
C16 C17 C18 120.0(3) no
C17 C18 C19 121.8(3) no
C14 C19 C18 118.6(2) no
C14 C19 C20 123.22(19) no
C18 C19 C20 118.2(2) no
O4 C20 C19 120.31(18) no
O3 C20 O4 123.56(18) no
O3 C20 C19 116.11(18) no
C8 C1 H1B 106.00 no
C14 C1 H1B 106.00 no
C2 C1 H1B 106.00 no
C4 C3 H3A 119.00 no
C2 C3 H3A 119.00 no
C3 C4 H4A 120.00 no
C5 C4 H4A 120.00 no
C5 C6 H6A 120.00 no
C7 C6 H6A 120.00 no
C6 C7 H7A 119.00 no
C2 C7 H7A 119.00 no
C8 C9 H9A 119.00 no
C10 C9 H9A 119.00 no
C9 C10 H10A 120.00 no
C11 C10 H10A 120.00 no
C13 C12 H12A 120.00 no
C11 C12 H12A 120.00 no
C8 C13 H13A 119.00 no
C12 C13 H13A 119.00 no
C14 C15 H15A 119.00 no
C16 C15 H15A 119.00 no
C17 C16 H16A 120.00 no
C15 C16 H16A 120.00 no
C16 C17 H17A 120.00 no
C18 C17 H17A 120.00 no
C19 C18 H18A 119.00 no
C17 C18 H18A 119.00 no
N1 C21 C22 115.6(2) no
N1 C23 C24 115.6(2) no
N1 C25 C26 114.6(2) no
N1 C27 C28 115.7(2) no
N1 C21 H21A 108.00 no
N1 C21 H21B 108.00 no
C22 C21 H21A 108.00 no
C22 C21 H21B 108.00 no
H21A C21 H21B 107.00 no
C21 C22 H22A 110.00 no
C21 C22 H22B 109.00 no
C21 C22 H22C 109.00 no
H22A C22 H22B 109.00 no
H22A C22 H22C 110.00 no
H22B C22 H22C 109.00 no
N1 C23 H23A 108.00 no
N1 C23 H23B 108.00 no
C24 C23 H23A 108.00 no
C24 C23 H23B 108.00 no
H23A C23 H23B 107.00 no
C23 C24 H24A 109.00 no
C23 C24 H24B 109.00 no
C23 C24 H24C 109.00 no
H24A C24 H24B 109.00 no
H24A C24 H24C 109.00 no
H24B C24 H24C 110.00 no
N1 C25 H25A 109.00 no
N1 C25 H25B 109.00 no
C26 C25 H25A 109.00 no
C26 C25 H25B 109.00 no
H25A C25 H25B 107.00 no
C25 C26 H26A 109.00 no
C25 C26 H26B 109.00 no
C25 C26 H26C 110.00 no
H26A C26 H26B 109.00 no
H26A C26 H26C 110.00 no
H26B C26 H26C 109.00 no
N1 C27 H27A 108.00 no
N1 C27 H27B 108.00 no
C28 C27 H27A 108.00 no
C28 C27 H27B 108.00 no
H27A C27 H27B 107.00 no
C27 C28 H28A 109.00 no
C27 C28 H28B 109.00 no
C27 C28 H28C 109.00 no
H28A C28 H28B 109.00 no
H28A C28 H28C 110.00 no
H28B C28 H28C 110.00 no

loop_
_geom_bond_atom_site_label_1
_geom_bond_atom_site_label_2
_geom_bond_distance
_geom_bond_publ_flag
O1 C5 1.368(3) no
O2 C11 1.372(3) no
O3 C20 1.273(3) no
O4 C20 1.237(3) no
O1 H1A 0.8200 no
O2 H2A 0.8200 no
N1 C27 1.517(3) no
N1 C21 1.511(3) no
N1 C23 1.511(4) no
N1 C25 1.517(3) no
C1 C2 1.529(3) no
C1 C14 1.532(3) no
C1 C8 1.524(3) no
C2 C7 1.384(4) no
C2 C3 1.386(3) no
C3 C4 1.381(3) no
C4 C5 1.376(3) no
C5 C6 1.380(4) no
C6 C7 1.385(4) no
C8 C13 1.386(3) no
C8 C9 1.388(3) no
C9 C10 1.382(3) no
C10 C11 1.376(3) no
C11 C12 1.380(3) no
C12 C13 1.386(3) no
C14 C15 1.394(3) no
C14 C19 1.404(3) no
C15 C16 1.379(4) no
C16 C17 1.371(4) no
C17 C18 1.365(4) no
C18 C19 1.397(4) no
C19 C20 1.514(3) no
C1 H1B 0.9800 no
C3 H3A 0.9300 no
C4 H4A 0.9300 no
C6 H6A 0.9300 no
C7 H7A 0.9300 no
C9 H9A 0.9300 no
C10 H10A 0.9300 no
C12 H12A 0.9300 no
C13 H13A 0.9300 no
C15 H15A 0.9300 no
C16 H16A 0.9300 no
C17 H17A 0.9300 no
C18 H18A 0.9300 no
C21 C22 1.503(4) no
C23 C24 1.507(4) no
C25 C26 1.507(4) no
C27 C28 1.507(4) no
C21 H21A 0.9700 no
C21 H21B 0.9700 no
C22 H22A 0.9600 no
C22 H22B 0.9600 no
C22 H22C 0.9600 no
C23 H23A 0.9700 no
C23 H23B 0.9700 no
C24 H24A 0.9600 no
C24 H24B 0.9600 no
C24 H24C 0.9600 no
C25 H25A 0.9700 no
C25 H25B 0.9700 no
C26 H26A 0.9600 no
C26 H26B 0.9600 no
C26 H26C 0.9600 no
C27 H27A 0.9700 no
C27 H27B 0.9700 no
C28 H28A 0.9600 no
C28 H28B 0.9600 no
C28 H28C 0.9600 no

loop_
_geom_hbond_atom_site_label_D
_geom_hbond_atom_site_label_H
_geom_hbond_atom_site_label_A
_geom_hbond_site_symmetry_A
_geom_hbond_distance_DH
_geom_hbond_distance_HA
_geom_hbond_distance_DA
_geom_hbond_angle_DHA
_geom_hbond_publ_flag
O1 H1A O3 2_565 0.82 1.87 2.689(2) 177 yes
O2 H2A O3 1_645 0.82 1.87 2.686(2) 176 yes
C1 H1B O4 . 0.98 2.23 3.005(3) 135 yes
C21 H21A O2 1_465 0.97 2.56 3.467(4) 156 yes
C21 H21B O4 2_566 0.97 2.39 3.350(3) 171 yes
C25 H25B O4 . 0.97 2.42 3.382(3) 172 yes
C27 H27B O1 2_665 0.97 2.53 3.458(4) 160 yes

loop_
_geom_torsion_atom_site_label_1
_geom_torsion_atom_site_label_2
_geom_torsion_atom_site_label_3
_geom_torsion_atom_site_label_4
_geom_torsion
_geom_torsion_publ_flag
C21 N1 C25 C26 -178.7(2) no
C23 N1 C21 C22 57.8(3) no
C25 N1 C21 C22 178.4(2) no
C27 N1 C21 C22 -60.1(3) no
C21 N1 C23 C24 58.7(3) no
C25 N1 C23 C24 -59.4(3) no
C27 N1 C23 C24 179.8(2) no
C21 N1 C27 C28 -56.7(3) no
C23 N1 C25 C26 -57.8(3) no
C27 N1 C25 C26 59.8(3) no
C23 N1 C27 C28 -177.7(2) no
C25 N1 C27 C28 61.9(3) no
C8 C1 C2 C3 151.70(19) no
C2 C1 C8 C13 143.2(2) no
C14 C1 C8 C9 87.4(2) no
C14 C1 C8 C13 -89.0(2) no
C8 C1 C2 C7 -36.7(3) no
C14 C1 C2 C3 24.3(2) no
C14 C1 C2 C7 -164.05(18) no
C2 C1 C8 C9 -40.4(3) no
C2 C1 C14 C15 70.1(2) no
C2 C1 C14 C19 -105.9(2) no
C8 C1 C14 C15 -60.6(2) no
C8 C1 C14 C19 123.5(2) no
C1 C2 C7 C6 -173.9(2) no
C3 C2 C7 C6 -1.9(3) no
C7 C2 C3 C4 0.9(3) no
C1 C2 C3 C4 172.88(18) no
C2 C3 C4 C5 0.9(3) no
C3 C4 C5 C6 -1.7(3) no
C3 C4 C5 O1 178.00(18) no
O1 C5 C6 C7 -179.0(2) no
C4 C5 C6 C7 0.7(3) no
C5 C6 C7 C2 1.2(4) no
C1 C8 C9 C10 -175.2(2) no
C9 C8 C13 C12 -1.1(3) no
C13 C8 C9 C10 1.3(3) no
C1 C8 C13 C12 175.57(19) no
C8 C9 C10 C11 0.5(3) no
C9 C10 C11 O2 176.8(2) no
C9 C10 C11 C12 -2.6(3) no
C10 C11 C12 C13 2.7(3) no
O2 C11 C12 C13 -176.68(19) no
C11 C12 C13 C8 -0.9(3) no
C15 C14 C19 C18 0.9(3) no
C15 C14 C19 C20 -179.14(19) no
C1 C14 C19 C18 176.8(2) no
C1 C14 C15 C16 -177.6(2) no
C19 C14 C15 C16 -1.4(3) no
C1 C14 C19 C20 -3.2(3) no
C14 C15 C16 C17 0.7(4) no
C15 C16 C17 C18 0.7(4) no
C16 C17 C18 C19 -1.2(4) no
C17 C18 C19 C14 0.4(4) no
C17 C18 C19 C20 -179.6(2) no
C18 C19 C20 O3 -39.8(3) no
C18 C19 C20 O4 138.7(2) no
C14 C19 C20 O4 -41.3(3) no
C14 C19 C20 O3 140.2(2) no

loop_
_cod_related_entry_id
_cod_related_entry_database
_cod_related_entry_code
1 ChemSpider 30657277
